data_1532677
loop_
_publ_author_name
'Laitinen, R.'
'Niinisto, L.'
'Steudel, R.'

_publ_section_title
;
 Structural studies on the sulfur-selenium binary system
;
_journal_name_full 'Acta Chemica Scandinavica, Series A: (28,1974-)'
_journal_page_first 737
_journal_page_last 747
_journal_volume 33
_journal_year 1979
_chemical_formula_sum 'S7 Se'
_space_group_IT_number 13
_symmetry_space_group_name_Hall '-P 2yc'
_symmetry_space_group_name_H-M 'P 1 2/c 1'
_cell_angle_alpha 90
_cell_angle_beta 124.89
_cell_angle_gamma 90
_cell_formula_units_Z 4
_cell_length_a 8.498
_cell_length_b 13.134
_cell_length_c 9.311
_cell_volume 852.427
_citation_journal_id_ASTM ACAPCT
_cod_data_source_file Laitinen_ACAPCT_1979_277.cif
_cod_data_source_block S7Se1
_cod_original_cell_volume 852.4271
_cod_original_formula_sum 'S7 Se1'
_cod_database_code 1532677

loop_
_symmetry_equiv_pos_as_xyz
x,y,z
-x,y,-z+1/2
-x,-y,-z
x,-y,z-1/2

loop_
_atom_site_label
_atom_site_type_symbol
_atom_site_fract_x
_atom_site_fract_y
_atom_site_fract_z
_atom_site_occupancy
_atom_site_U_iso_or_equiv
S5 S 0.0809 0.798 0.1984 0.82 0.0
Se3 Se 0.7461 0.4427 0.5346 0.31 0.0
S7 S 0.3083 0.8938 0.3504 1 0.0
Se4 Se 0.5839 0.6769 0.3846 0.28 0.0
Se6 Se 0.2437 0.0321 0.2197 0.12 0.0
S4 S 0.5839 0.6769 0.3846 0.72 0.0
Se2 Se 0.8113 0.58 0.4706 0.09 0.0
S8 S 0.1473 0.1284 0.3296 1 0.0
Se1 Se 0.651 0.3448 0.3251 0.05 0.0
S2 S 0.8113 0.58 0.4706 0.91 0.0
S3 S 0.7461 0.4427 0.5346 0.69 0.0
S6 S 0.2437 0.0321 0.2197 0.88 0.0
S1 S 0.651 0.3448 0.3251 0.95 0.0
Se5 Se 0.0809 0.798 0.1984 0.18 0.0
